data_2009629
loop_
_publ_author_name
'Nigam, G. D.'
'Karak, S.'
'Saha, C.R.'
'Srinivasan, S.'

_publ_section_title
;
 A triazine derivative
;
_journal_issue 4
_journal_name_full 'Acta Crystallographica Section C'
_journal_page_first 613
_journal_page_last 614
_journal_paper_doi 10.1107/S0108270193009461
_journal_volume 50
_journal_year 1994
_chemical_formula_sum 'C11 H19 N5 O6 S'
_chemical_formula_weight 349.4
_symmetry_cell_setting orthorhombic
_symmetry_space_group_name_Hall 'F 2 -2d'
_symmetry_space_group_name_H-M 'F d d 2'
_atom_type_scat_source 'IntTabIV Table 2.2B'
_cell_angle_alpha 90.
_cell_angle_beta 90.
_cell_angle_gamma 90.
_cell_formula_units_Z 16
_cell_length_a 31.3460(10)
_cell_length_b 26.838(6)
_cell_length_c 7.293(5)
_cell_measurement_reflns_used 25
_cell_measurement_temperature 300
_cell_measurement_theta_max 28
_cell_measurement_theta_min 16
_cell_volume 6135(4)
_computing_data_reduction 'local programs'
_computing_molecular_graphics 'ORTEP (Johnson, 1976)'
_computing_structure_refinement 'SHELX76 (Sheldrick, 1976)'
_computing_structure_solution 'SHELXS86 (Sheldrick, 1985)'
_diffrn_measurement_device 'Enraf-Nonius CAD-4'
_diffrn_measurement_method \w/2\q
_diffrn_radiation_type CuK\a
_diffrn_radiation_wavelength 1.5418
_diffrn_reflns_limit_h_max 8
_diffrn_reflns_limit_h_min 0
_diffrn_reflns_limit_k_max 30
_diffrn_reflns_limit_k_min 0
_diffrn_reflns_limit_l_max 38
_diffrn_reflns_limit_l_min 0
_diffrn_reflns_number 1675
_diffrn_reflns_theta_max 70
_diffrn_standards_decay_% 0
_diffrn_standards_interval_time 90
_diffrn_standards_number 2
_exptl_absorpt_coefficient_mu 2.2
_exptl_absorpt_correction_type none
_exptl_crystal_colour white
_exptl_crystal_density_diffrn 1.51
_exptl_crystal_description prismatic
_exptl_crystal_size_max 0.60
_exptl_crystal_size_mid 0.40
_exptl_crystal_size_min 0.32
_refine_diff_density_max 0.26
_refine_diff_density_min -0.38
_refine_ls_extinction_method none
_refine_ls_number_parameters 266
_refine_ls_number_reflns 1191
_refine_ls_R_factor_obs 0.039
_refine_ls_shift/esd_max 0.296
_refine_ls_structure_factor_coef F
_refine_ls_weighting_details 'w = 1/[[\s^2^(F) + 0.005533F^2^]'
_refine_ls_weighting_scheme calc
_refine_ls_wR_factor_obs 0.040
_reflns_number_observed 1191
_reflns_number_total 1675
_reflns_observed_criterion I>3\s(I)
_cod_data_source_file li1054.cif
_cod_data_source_block li1054_structure_1_of_1
_cod_depositor_comments
;
 Marking attached hydrogen atoms.

 Antanas Vaitkus,
 2017-03-24

 Adding _atom_site_type_symbol label and values.

 Antanas Vaitkus
 2013-04-09

The following automatic conversions were performed:

'_refine_ls_weighting_scheme' value '1/[[\s^2^(F) + 0.005533F^2^]'
was changed to 'calc'. New tag '_refine_ls_weighting_details' was
created. The value of the new tag was set to 'w = 1/[[\s^2^(F) +
0.005533F^2^]'.

Automatic conversion script
Id: cif_fix_values 3143 2015-03-26 13:38:13Z robertas 
;
_cod_original_cell_volume 6135.3(3)
_cod_original_formula_sum 'C11 H19 N5 O6 S1'
_cod_database_code 2009629

loop_
_atom_site_label
_atom_site_type_symbol
_atom_site_fract_x
_atom_site_fract_y
_atom_site_fract_z
_atom_site_U_iso_or_equiv
_atom_site_attached_hydrogens
S S .06666(2) .08686(3) .68920 .0318(5) 0
O(1) O .07870(10) .13710(10) .6372(6) .0469(18) 0
O(2) O .06450(10) .08310(10) .8916(6) .050(2) 0
O(3) O .02420(10) .07480(10) .6155(6) .0461(17) 0
O(4) O .09750(10) .05070(10) .6223(7) .058(2) 0
O(5) O .20120(10) .14570(10) .9913(6) .0446(19) 0
Ow O .0000 .0000 1.3925(6) .0358(19) 2
N(2) N .11080(10) .14910(10) 1.1003(6) .0347(17) 0
N(4) N .14530(10) .22440(10) 1.1245(6) .0333(16) 0
N(6) N .16060(10) .16480(10) 1.3447(6) .0323(17) 0
N(7) N .10000(10) .2100(2) .8846(7) .048(2) 0
N(8) N .19200(10) .24340(10) 1.3522(6) .0387(18) 0
C(1) C .13630(10) .12580(10) 1.2424(6) .0308(18) 0
C(3) C .11850(10) .19350(10) 1.0333(6) .0327(19) 0
C(5) C .16670(10) .21000(10) 1.2767(6) .0312(18) 0
C(9) C .18290(10) .1481(2) 1.5112(8) .041(2) 0
C(10) C .2288(2) .1320(2) 1.4743(8) .051(3) 0
C(11) C .16540(10) .08600(10) 1.1671(6) .033(2) 0
C(12) C .19770(10) .09730(10) 1.0434(7) .038(2) 0
C(13) C .22500(10) .0605(2) .9802(8) .047(3) 0
C(14) C .2192(2) .0110(2) 1.0402(9) .053(3) 0
C(15) C .18710(10) -.0008(2) 1.1609(9) .051(3) 0
C(16) C .16020(10) .03650(10) 1.2238(7) .041(2) 0
HO5 H .213(3) .149(3) 1.074(16) ? 0
H1 H .1180(12) .1134(15) 1.334(7) ? 0
HN2 H .0950(13) .1310(15) 1.043(7) ? 0
HN71 H .1022(17) .243(2) .863(11) ? 0
HN72 H .084(2) .185(2) .819(11) ? 0
HN81 H .2151(18) .238(2) 1.461(10) ? 0
HN82 H .185(4) .259(5) 1.30(3) ? 0
H91 H .161(2) .122(3) 1.586(13) ? 0
H92 H .1773(14) .1727(18) 1.590(9) ? 0
H101 H .2448(14) .1327(16) 1.602(8) ? 0
H102 H .2419(17) .1602(19) 1.431(10) ? 0
H13 H .251(2) .063(3) .877(14) ? 0
H14 H .2338(16) -.021(2) .985(10) ? 0
H15 H .1885(18) -.043(2) 1.188(11) ? 0
H16 H .1346(17) .027(2) 1.310(9) ? 0
HN4 H .1497 .2615 1.0741 ? 0
H103 H .2232 .0985 1.4085 ? 0

loop_
_geom_angle_atom_site_label_1
_geom_angle_atom_site_label_2
_geom_angle_atom_site_label_3
_geom_angle
_geom_angle_publ_flag
O(1) S O(2) 109.8(2) yes
O(1) S O(3) 110.0(2) yes
O(1) S O(4) 110.9(2) yes
O(2) S O(3) 107.9(2) yes
O(2) S O(4) 108.7(2) no
O(3) S O(4) 109.4(2) yes
O(5) C(12) C(11) 116.7(3) yes
O(5) C(12) C(13) 122.6(3) yes
N(6) C(5) N(4) 119.9(3) yes
N(6) C(5) N(8) 123.5(3) yes
C(5) N(6) C(1) 121.8(3) yes
N(6) C(1) N(2) 109.7(3) yes
N(6) C(1) C(11) 111.6(3) yes
C(5) N(6) C(9) 121.4(4) yes
C(1) N(6) C(9) 116.1(4) yes
N(6) C(9) C(10) 112.9(4) yes
C(5) N(4) C(3) 122.4(3) yes
N(4) C(5) N(8) 116.6(3) yes
N(4) C(3) N(2) 119.2(3) yes
N(4) C(3) N(7) 118.3(3) yes
C(3) N(2) C(1) 123.8(3) yes
N(2) C(3) C(7) 122.4(3) yes
N(2) C(1) C(11) 112.2(3) yes
C(1) C(11) C(16) 119.5(3) yes
C(1) C(11) C(12) 121.5(3) yes
C(11) C(16) C(15) 121.0(3) yes
C(16) C(11) C(12) 119.0(3) yes
C(11) C(12) C(13) 120.7(3) yes
C(12) C(13) C(14) 119.2(4) yes
C(13) C(14) C(15) 120.7(4) yes
C(14) C(15) C(16) 119.4(4) yes

loop_
_geom_bond_atom_site_label_1
_geom_bond_atom_site_label_2
_geom_bond_distance
_geom_bond_publ_flag
S O(1) 1.453(2) yes
S O(2) 1.481(4) yes
S O(3) 1.471(3) yes
S O(4) 1.453(4) yes
O(5) C(12) 1.358(4) yes
N(6) C(5) 1.324(4) yes
N(6) C(1) 1.496(4) yes
N(6) C(9) 1.471(6) yes
C(5) N(4) 1.353(5) yes
C(5) N(8) 1.318(4) yes
N(4) C(3) 1.355(4) yes
C(3) N(2) 1.311(4) yes
C(3) N(7) 1.307(6) yes
N(2) C(1) 1.450(5) yes
C(1) C(11) 1.508(4) yes
C(11) C(12) 1.389(5) yes
C(12) C(13) 1.386(5) yes
C(13) C(14) 1.410(7) yes
C(14) C(15) 1.374(8) yes
(15) C(16) 1.388(5) yes
C(16) C(11) 1.40(4) yes
C(9) C(10) 1.526(7) yes
HO5 O(5) 0.71(11) no
HN2 N(2) 0.81(4) no
HN4 N(4) 1.069 no
HN2 N(2) 0.81(4) no
HN81 N(8) 1.08(7) no
HN82 N(8) 0.62(18) no
HN71 N(7) 0.89(6) no
HN72 N(7) 0.96(7) no
H91 C(9) 1.13(8) no
H92 C(9) 0.89(6) no
H101 C(10) 1.06(6) no
H102 C(10) 0.92(6) no
H103 C(10) 1.034 no
H13 C(13) 1.11(8) no
H14 C(14) 1.04(6) no
H15 C(15) 1.16(7) no
H16 C(16) 1.05(6) no
